data_4500528
loop_
_publ_author_name
'Feng, Rui'
'Chen, Lian'
'Chen, Qi-Hui'
'Shan, Xiao-Chen'
'Gai, Yan-Li'
'Jiang, Fei-Long'
'Hong, Mao-Chun'

_publ_section_title
;
 Novel Luminescent Three-Dimensional Heterometallic Complexes with 2-Fold
 Interpenetrating (3,6)-Connected Nets
;
_journal_issue 5
_journal_name_full 'Crystal Growth &amp; Design'
_journal_page_first 1705
_journal_paper_doi 10.1021/cg101642j
_journal_volume 11
_journal_year 2011
_chemical_formula_moiety 'C26 H19 N4 O12 Tb Zn, O'
_chemical_formula_sum 'C26 H21 N4 O13 Tb Zn'
_chemical_formula_weight 821.76
_chemical_name_systematic
; 
 ? 
;
_space_group_IT_number 14
_symmetry_cell_setting monoclinic
_symmetry_space_group_name_Hall '-P 2ybc'
_symmetry_space_group_name_H-M 'P 1 21/c 1'
_atom_sites_solution_hydrogens geom
_atom_sites_solution_primary direct
_atom_sites_solution_secondary difmap
_audit_creation_method SHELXL-97
_cell_angle_alpha 90.00
_cell_angle_beta 93.123(4)
_cell_angle_gamma 90.00
_cell_formula_units_Z 4
_cell_length_a 7.777(2)
_cell_length_b 12.488(3)
_cell_length_c 29.956(8)
_cell_measurement_reflns_used 6286
_cell_measurement_temperature 293(2)
_cell_measurement_theta_max 27.4835
_cell_measurement_theta_min 3.0207
_cell_volume 2905.0(13)
_computing_structure_refinement 'SHELXL-97 (Sheldrick, 1997)'
_computing_structure_solution 'SHELXS-97 (Sheldrick, 1990)'
_diffrn_ambient_temperature 293(2)
_diffrn_measured_fraction_theta_full 0.997
_diffrn_measured_fraction_theta_max 0.997
_diffrn_measurement_device_type
;
Mercury70 (2x2 bin mode)
;
_diffrn_measurement_method CCD_Profile_fitting
_diffrn_radiation_monochromator graphite
_diffrn_radiation_source 'fine-focus sealed tube'
_diffrn_radiation_type MoK\a
_diffrn_radiation_wavelength 0.71073
_diffrn_reflns_av_R_equivalents 0.0505
_diffrn_reflns_av_sigmaI/netI 0.0533
_diffrn_reflns_limit_h_max 10
_diffrn_reflns_limit_h_min -10
_diffrn_reflns_limit_k_max 16
_diffrn_reflns_limit_k_min -16
_diffrn_reflns_limit_l_max 33
_diffrn_reflns_limit_l_min -38
_diffrn_reflns_number 22186
_diffrn_reflns_theta_full 27.48
_diffrn_reflns_theta_max 27.48
_diffrn_reflns_theta_min 2.61
_diffrn_standards_number 6945
_exptl_absorpt_coefficient_mu 3.315
_exptl_absorpt_correction_T_max 0.7774
_exptl_absorpt_correction_T_min 0.7328
_exptl_absorpt_correction_type multi-scan
_exptl_crystal_colour 'Light pink'
_exptl_crystal_density_diffrn 1.879
_exptl_crystal_density_method 'not measured'
_exptl_crystal_description Prism
_exptl_crystal_F_000 1616
_exptl_crystal_size_max 0.10
_exptl_crystal_size_mid 0.10
_exptl_crystal_size_min 0.08
_refine_diff_density_max 2.189
_refine_diff_density_min -0.899
_refine_diff_density_rms 0.157
_refine_ls_extinction_method none
_refine_ls_goodness_of_fit_ref 1.084
_refine_ls_hydrogen_treatment constr
_refine_ls_matrix_type full
_refine_ls_number_parameters 407
_refine_ls_number_reflns 6634
_refine_ls_number_restraints 0
_refine_ls_restrained_S_all 1.084
_refine_ls_R_factor_all 0.0630
_refine_ls_R_factor_gt 0.0459
_refine_ls_shift/su_max 0.001
_refine_ls_shift/su_mean 0.000
_refine_ls_structure_factor_coef Fsqd
_refine_ls_weighting_details 'calc w=1/[\s^2^(Fo^2^)+(0.0422P)^2^+6.6524P] where P=(Fo^2^+2Fc^2^)/3'
_refine_ls_weighting_scheme calc
_refine_ls_wR_factor_gt 0.0987
_refine_ls_wR_factor_ref 0.1086
_reflns_number_gt 5319
_reflns_number_total 6634
_reflns_threshold_expression >2sigma(I)
_cod_data_source_file cg101642j_si_002.cif
_cod_data_source_block complex4
_cod_depositor_comments
;
The following automatic conversions were performed:

'_exptl_absorpt_correction_type' value 'Multi-scan' changed to
'multi-scan' according to
/home/saulius/struct/CIF-dictionaries/cif_core.dic dictionary named
'cif_core.dic' version 2.4.1 from 2010-06-29.

Automatic conversion script
Id: cif_fix_values 1715 2011-07-08 13:25:40Z adriana 
;
_cod_original_cell_volume 2905.1(13)
_cod_original_sg_symbol_Hall -P_2ybc
_cod_original_sg_symbol_H-M P_21/c
_cod_database_code 4500528

loop_
_symmetry_equiv_pos_as_xyz
'x, y, z'
'-x, y+1/2, -z+1/2'
'-x, -y, -z'
'x, -y-1/2, z-1/2'

loop_
_atom_site_label
_atom_site_type_symbol
_atom_site_fract_x
_atom_site_fract_y
_atom_site_fract_z
_atom_site_U_iso_or_equiv
_atom_site_adp_type
_atom_site_occupancy
_atom_site_symmetry_multiplicity
_atom_site_calc_flag
_atom_site_refinement_flags
Tb1 Tb 0.46773(3) 0.446194(19) 0.433671(8) 0.02023(9) Uani 1 1 d .
Zn1 Zn 1.21376(7) 0.95160(5) 0.32927(2) 0.02070(14) Uani 1 1 d .
O10 O 0.3485(5) 0.5462(3) 0.50016(13) 0.0269(8) Uani 1 1 d .
C23 C 0.7078(7) 0.5995(4) 0.40823(18) 0.0242(11) Uani 1 1 d .
O5 O 0.7342(5) 0.5016(3) 0.40072(15) 0.0339(10) Uani 1 1 d .
N4 N 1.0516(6) 1.0349(3) 0.37202(15) 0.0225(9) Uani 1 1 d .
C9 C 0.2253(7) 0.4909(5) 0.27093(19) 0.0316(13) Uani 1 1 d .
H9 H 0.3290 0.5281 0.2725 0.038 Uiso 1 1 calc R
O1 O -0.6893(5) 0.0925(3) 0.30184(14) 0.0318(9) Uani 1 1 d .
N2 N -0.0327(5) 0.4446(3) 0.22877(14) 0.0213(9) Uani 1 1 d .
C16 C 0.8147(7) 0.7886(4) 0.39905(18) 0.0243(11) Uani 1 1 d .
H16 H 0.7242 0.8139 0.4151 0.029 Uiso 1 1 calc R
O9 O 0.1957(6) 0.5386(4) 0.43762(15) 0.0459(12) Uani 1 1 d .
C22 C 1.0575(7) 1.1404(4) 0.37796(19) 0.0281(12) Uani 1 1 d .
H22 H 1.1486 1.1787 0.3669 0.034 Uiso 1 1 calc R
C19 C 0.8041(7) 1.0262(4) 0.41539(18) 0.0238(11) Uani 1 1 d .
H19 H 0.7240 0.9855 0.4299 0.029 Uiso 1 1 calc R
C2 C -0.5626(7) 0.2317(5) 0.2374(2) 0.0344(14) Uani 1 1 d .
H2 H -0.6689 0.2001 0.2304 0.041 Uiso 1 1 calc R
O3 O 0.2631(6) 0.3573(3) 0.37823(14) 0.0401(11) Uani 1 1 d .
C15 C 0.8304(7) 0.6794(4) 0.39068(17) 0.0223(11) Uani 1 1 d .
C21 C 0.9336(7) 1.1949(4) 0.39988(19) 0.0284(12) Uani 1 1 d .
H21 H 0.9395 1.2690 0.4028 0.034 Uiso 1 1 calc R
N3 N 1.0646(6) 0.8254(3) 0.35950(15) 0.0249(10) Uani 1 1 d .
O4 O 0.3972(6) 0.5002(4) 0.35601(14) 0.0413(11) Uani 1 1 d .
C17 C 0.9337(6) 0.8588(4) 0.38341(16) 0.0182(10) Uani 1 1 d .
C8 C 0.1756(7) 0.4314(4) 0.30725(18) 0.0237(11) Uani 1 1 d .
C12 C 0.2863(7) 0.4277(4) 0.34990(19) 0.0266(12) Uani 1 1 d .
C6 C -0.0830(7) 0.3876(4) 0.26388(19) 0.0249(11) Uani 1 1 d .
C11 C -0.5384(7) 0.1262(5) 0.30941(19) 0.0294(13) Uani 1 1 d .
C5 C -0.2542(7) 0.3320(4) 0.25637(18) 0.0232(11) Uani 1 1 d .
C10 C 0.1196(7) 0.4941(5) 0.2326(2) 0.0306(13) Uani 1 1 d .
H10 H 0.1558 0.5325 0.2083 0.037 Uiso 1 1 calc R
C14 C 0.9663(7) 0.6453(4) 0.36689(19) 0.0297(13) Uani 1 1 d .
H14 H 0.9808 0.5728 0.3610 0.036 Uiso 1 1 calc R
C3 C -0.4754(7) 0.2106(4) 0.27755(18) 0.0266(12) Uani 1 1 d .
C18 C 0.9291(6) 0.9768(4) 0.39140(17) 0.0185(10) Uani 1 1 d .
C20 C 0.7997(7) 1.1384(4) 0.41751(17) 0.0233(11) Uani 1 1 d .
C25 C 0.2133(7) 0.5706(5) 0.4771(2) 0.0308(13) Uani 1 1 d .
C4 C -0.3220(8) 0.2631(5) 0.28744(19) 0.0297(13) Uani 1 1 d .
H4 H -0.2635 0.2524 0.3150 0.036 Uiso 1 1 calc R
C13 C 1.0810(8) 0.7194(4) 0.3518(2) 0.0326(14) Uani 1 1 d .
H13 H 1.1729 0.6956 0.3359 0.039 Uiso 1 1 calc R
C7 C 0.0177(7) 0.3790(4) 0.30327(19) 0.0270(12) Uani 1 1 d .
H7 H -0.0200 0.3386 0.3269 0.032 Uiso 1 1 calc R
C26 C 0.0781(9) 0.6373(7) 0.4966(3) 0.059(2) Uani 1 1 d .
H26A H 0.1098 0.7115 0.4952 0.088 Uiso 1 1 calc R
H26B H 0.0670 0.6172 0.5273 0.088 Uiso 1 1 calc R
H26C H -0.0297 0.6263 0.4801 0.088 Uiso 1 1 calc R
O8 O 0.6237(5) 1.2896(3) 0.42137(13) 0.0311(9) Uani 1 1 d .
O7 O 0.5552(6) 1.1475(3) 0.46187(15) 0.0441(12) Uani 1 1 d .
C24 C 0.6484(7) 1.1960(4) 0.43508(18) 0.0259(12) Uani 1 1 d .
O2 O -0.4305(7) 0.0931(5) 0.33801(18) 0.0651(17) Uani 1 1 d .
O6 O 0.5840(5) 0.6309(3) 0.43026(13) 0.0275(8) Uani 1 1 d .
N1 N -0.3391(5) 0.3497(4) 0.21682(14) 0.0253(10) Uani 1 1 d .
C1 C -0.4897(7) 0.3008(5) 0.2075(2) 0.0330(13) Uani 1 1 d .
H1 H -0.5476 0.3136 0.1800 0.040 Uiso 1 1 calc R
O13 O 0.3211(15) 0.9624(7) 0.4618(3) 0.143(4) Uani 1 1 d .
O11 O 1.4192(5) 0.9316(3) 0.37638(14) 0.0342(10) Uani 1 1 d .
O12 O 0.3406(5) 0.3129(3) 0.48031(13) 0.0331(9) Uani 1 1 d .
H11A H 1.3954 0.9559 0.4024 0.040 Uiso 1 1 d R
H11B H 1.4903 0.9794 0.3692 0.040 Uiso 1 1 d R
H12A H 0.3922 0.2544 0.4807 0.040 Uiso 1 1 d R
H12B H 0.3126 0.3448 0.5044 0.040 Uiso 1 1 d R

loop_
_atom_site_aniso_label
_atom_site_aniso_U_11
_atom_site_aniso_U_22
_atom_site_aniso_U_33
_atom_site_aniso_U_23
_atom_site_aniso_U_13
_atom_site_aniso_U_12
Tb1 0.01977(13) 0.01715(13) 0.02373(15) 0.00022(10) 0.00089(10) -0.00125(9)
Zn1 0.0192(3) 0.0216(3) 0.0217(3) -0.0022(2) 0.0044(2) -0.0019(2)
O10 0.0221(19) 0.029(2) 0.029(2) -0.0014(16) 0.0000(16) 0.0007(15)
C23 0.026(3) 0.019(3) 0.027(3) 0.001(2) 0.002(2) -0.003(2)
O5 0.030(2) 0.019(2) 0.054(3) 0.0012(18) 0.013(2) -0.0027(16)
N4 0.022(2) 0.023(2) 0.024(2) -0.0036(18) 0.0077(19) 0.0003(17)
C9 0.027(3) 0.041(3) 0.027(3) 0.004(3) 0.002(2) -0.012(2)
O1 0.028(2) 0.029(2) 0.038(2) 0.0065(18) 0.0021(18) -0.0070(16)
N2 0.018(2) 0.027(2) 0.019(2) 0.0044(18) 0.0019(17) -0.0039(17)
C16 0.023(3) 0.022(3) 0.028(3) 0.000(2) 0.007(2) 0.001(2)
O9 0.036(3) 0.069(3) 0.031(3) -0.015(2) -0.011(2) 0.020(2)
C22 0.032(3) 0.020(3) 0.033(3) -0.005(2) 0.011(3) -0.007(2)
C19 0.024(3) 0.023(3) 0.025(3) 0.003(2) 0.007(2) -0.001(2)
C2 0.023(3) 0.043(4) 0.036(3) 0.007(3) -0.004(3) -0.010(3)
O3 0.057(3) 0.028(2) 0.033(2) 0.0056(19) -0.014(2) -0.013(2)
C15 0.023(3) 0.020(3) 0.024(3) -0.001(2) 0.007(2) -0.002(2)
C21 0.038(3) 0.014(2) 0.033(3) -0.001(2) 0.009(3) 0.000(2)
N3 0.026(2) 0.014(2) 0.036(3) 0.0039(18) 0.011(2) 0.0011(17)
O4 0.041(2) 0.051(3) 0.032(2) 0.009(2) -0.009(2) -0.023(2)
C17 0.020(2) 0.015(2) 0.020(3) 0.0011(19) 0.007(2) -0.0008(18)
C8 0.026(3) 0.023(3) 0.022(3) -0.001(2) 0.002(2) -0.002(2)
C12 0.029(3) 0.025(3) 0.025(3) -0.003(2) -0.001(2) -0.001(2)
C6 0.023(3) 0.019(3) 0.033(3) -0.004(2) 0.002(2) -0.003(2)
C11 0.032(3) 0.028(3) 0.029(3) 0.001(2) 0.004(3) -0.011(2)
C5 0.022(3) 0.022(3) 0.026(3) -0.001(2) 0.001(2) -0.004(2)
C10 0.026(3) 0.031(3) 0.035(3) 0.008(3) 0.003(2) -0.012(2)
C14 0.034(3) 0.019(3) 0.037(3) -0.003(2) 0.014(3) -0.001(2)
C3 0.026(3) 0.028(3) 0.026(3) 0.000(2) 0.006(2) -0.007(2)
C18 0.017(2) 0.020(2) 0.018(3) -0.0001(19) -0.001(2) -0.0032(19)
C20 0.029(3) 0.020(3) 0.022(3) 0.000(2) 0.004(2) 0.001(2)
C25 0.020(3) 0.036(3) 0.036(3) 0.000(3) -0.005(2) 0.003(2)
C4 0.035(3) 0.032(3) 0.022(3) 0.006(2) -0.001(2) -0.011(2)
C13 0.039(3) 0.019(3) 0.042(4) -0.006(2) 0.019(3) -0.001(2)
C7 0.032(3) 0.024(3) 0.024(3) 0.001(2) 0.001(2) -0.009(2)
C26 0.039(4) 0.077(6) 0.059(5) -0.030(4) -0.003(4) 0.028(4)
O8 0.035(2) 0.0189(19) 0.040(2) 0.0045(17) 0.0100(19) 0.0084(16)
O7 0.053(3) 0.025(2) 0.057(3) 0.009(2) 0.032(2) 0.0085(19)
C24 0.030(3) 0.025(3) 0.024(3) -0.006(2) 0.009(2) -0.001(2)
O2 0.051(3) 0.080(4) 0.062(3) 0.045(3) -0.024(3) -0.035(3)
O6 0.031(2) 0.0213(19) 0.031(2) 0.0017(16) 0.0095(17) -0.0018(15)
N1 0.019(2) 0.035(3) 0.021(2) 0.008(2) 0.0008(18) -0.0045(19)
C1 0.024(3) 0.039(3) 0.035(3) 0.007(3) -0.004(3) -0.009(2)
O13 0.225(12) 0.146(8) 0.059(5) 0.008(5) 0.023(6) 0.002(7)
O11 0.034(2) 0.035(2) 0.033(2) 0.0010(18) -0.0023(19) -0.0053(18)
O12 0.037(2) 0.022(2) 0.041(2) -0.0033(17) 0.0139(19) 0.0010(17)

loop_
_atom_type_symbol
_atom_type_description
_atom_type_scat_dispersion_real
_atom_type_scat_dispersion_imag
_atom_type_scat_source
C C 0.0033 0.0016 'International Tables Vol C Tables 4.2.6.8 and 6.1.1.4'
H H 0.0000 0.0000 'International Tables Vol C Tables 4.2.6.8 and 6.1.1.4'
N N 0.0061 0.0033 'International Tables Vol C Tables 4.2.6.8 and 6.1.1.4'
O O 0.0106 0.0060 'International Tables Vol C Tables 4.2.6.8 and 6.1.1.4'
Zn Zn 0.2839 1.4301 'International Tables Vol C Tables 4.2.6.8 and 6.1.1.4'
Tb Tb -0.1723 4.1537 'International Tables Vol C Tables 4.2.6.8 and 6.1.1.4'

loop_
_geom_angle_atom_site_label_1
_geom_angle_atom_site_label_2
_geom_angle_atom_site_label_3
_geom_angle
_geom_angle_site_symmetry_1
_geom_angle_site_symmetry_3
O8 Tb1 O10 82.64(14) 1_545 3_666
O8 Tb1 O9 150.27(16) 1_545 .
O10 Tb1 O9 115.29(13) 3_666 .
O8 Tb1 O12 75.38(13) 1_545 .
O10 Tb1 O12 78.03(14) 3_666 .
O9 Tb1 O12 85.06(16) . .
O8 Tb1 O5 73.43(13) 1_545 .
O10 Tb1 O5 80.86(14) 3_666 .
O9 Tb1 O5 130.41(16) . .
O12 Tb1 O5 144.14(13) . .
O8 Tb1 O4 99.85(15) 1_545 .
O10 Tb1 O4 150.52(13) 3_666 .
O9 Tb1 O4 76.38(16) . .
O12 Tb1 O4 131.22(14) . .
O5 Tb1 O4 71.95(14) . .
O8 Tb1 O6 125.22(13) 1_545 .
O10 Tb1 O6 78.08(13) 3_666 .
O9 Tb1 O6 83.14(15) . .
O12 Tb1 O6 145.57(13) . .
O5 Tb1 O6 53.21(12) . .
O4 Tb1 O6 76.64(13) . .
O8 Tb1 O3 80.84(15) 1_545 .
O10 Tb1 O3 154.58(13) 3_666 .
O9 Tb1 O3 73.56(15) . .
O12 Tb1 O3 79.20(14) . .
O5 Tb1 O3 112.39(15) . .
O4 Tb1 O3 52.44(13) . .
O6 Tb1 O3 127.32(13) . .
O8 Tb1 O10 137.80(13) 1_545 .
O10 Tb1 O10 63.94(15) 3_666 .
O9 Tb1 O10 51.38(13) . .
O12 Tb1 O10 73.15(12) . .
O5 Tb1 O10 121.74(13) . .
O4 Tb1 O10 122.02(15) . .
O6 Tb1 O10 74.21(12) . .
O3 Tb1 O10 119.22(14) . .
O8 Tb1 C23 99.73(15) 1_545 .
O10 Tb1 C23 79.68(15) 3_666 .
O9 Tb1 C23 106.52(17) . .
O12 Tb1 C23 157.60(15) . .
O5 Tb1 C23 26.67(14) . .
O4 Tb1 C23 70.93(15) . .
O6 Tb1 C23 26.62(13) . .
O3 Tb1 C23 122.11(15) . .
O10 Tb1 C23 98.78(14) . .
O8 Tb1 C12 91.70(15) 1_545 .
O10 Tb1 C12 172.82(14) 3_666 .
O9 Tb1 C12 71.71(15) . .
O12 Tb1 C12 104.89(15) . .
O5 Tb1 C12 93.33(16) . .
O4 Tb1 C12 26.42(14) . .
O6 Tb1 C12 101.85(14) . .
O3 Tb1 C12 26.09(14) . .
O10 Tb1 C12 123.09(14) . .
C23 Tb1 C12 97.02(16) . .
O8 Tb1 C25 153.65(15) 1_545 .
O10 Tb1 C25 89.93(15) 3_666 .
O9 Tb1 C25 25.37(15) . .
O12 Tb1 C25 78.36(15) . .
O5 Tb1 C25 130.40(15) . .
O4 Tb1 C25 98.97(17) . .
O6 Tb1 C25 77.18(15) . .
O3 Tb1 C25 96.39(16) . .
O10 Tb1 C25 26.02(14) . .
C23 Tb1 C25 103.76(16) . .
C12 Tb1 C25 97.07(16) . .
O11 Zn1 O1 94.98(16) . 1_765
O11 Zn1 N4 96.26(17) . .
O1 Zn1 N4 93.63(16) 1_765 .
O11 Zn1 N1 90.35(17) . 2_655
O1 Zn1 N1 93.41(17) 1_765 2_655
N4 Zn1 N1 169.89(17) . 2_655
O11 Zn1 N2 166.39(16) . 2_655
O1 Zn1 N2 87.22(16) 1_765 2_655
N4 Zn1 N2 97.00(17) . 2_655
N1 Zn1 N2 76.11(16) 2_655 2_655
O11 Zn1 N3 92.16(17) . .
O1 Zn1 N3 167.94(16) 1_765 .
N4 Zn1 N3 75.92(16) . .
N1 Zn1 N3 96.25(17) 2_655 .
N2 Zn1 N3 88.11(17) 2_655 .
C25 O10 Tb1 152.8(4) . 3_666
C25 O10 Tb1 91.0(3) . .
Tb1 O10 Tb1 116.06(14) 3_666 .
O6 C23 O5 122.1(5) . .
O6 C23 C15 119.8(5) . .
O5 C23 C15 118.1(5) . .
O6 C23 Tb1 62.0(3) . .
O5 C23 Tb1 60.3(3) . .
C15 C23 Tb1 175.1(4) . .
C23 O5 Tb1 93.0(3) . .
C22 N4 C18 119.6(4) . .
C22 N4 Zn1 123.4(4) . .
C18 N4 Zn1 116.9(3) . .
C10 C9 C8 119.3(5) . .
C10 C9 H9 120.3 . .
C8 C9 H9 120.3 . .
C11 O1 Zn1 124.2(4) . 1_345
C10 N2 C6 118.1(5) . .
C10 N2 Zn1 125.6(4) . 2_645
C6 N2 Zn1 116.2(3) . 2_645
C17 C16 C15 119.7(5) . .
C17 C16 H16 120.1 . .
C15 C16 H16 120.1 . .
C25 O9 Tb1 98.5(3) . .
N4 C22 C21 122.3(5) . .
N4 C22 H22 118.9 . .
C21 C22 H22 118.9 . .
C18 C19 C20 119.2(5) . .
C18 C19 H19 120.4 . .
C20 C19 H19 120.4 . .
C3 C2 C1 119.1(5) . .
C3 C2 H2 120.5 . .
C1 C2 H2 120.5 . .
C12 O3 Tb1 91.7(3) . .
C14 C15 C16 118.3(5) . .
C14 C15 C23 119.9(5) . .
C16 C15 C23 121.7(5) . .
C22 C21 C20 119.4(5) . .
C22 C21 H21 120.3 . .
C20 C21 H21 120.3 . .
C17 N3 C13 118.5(4) . .
C17 N3 Zn1 115.6(3) . .
C13 N3 Zn1 125.5(4) . .
C12 O4 Tb1 93.2(3) . .
N3 C17 C16 121.8(4) . .
N3 C17 C18 114.7(4) . .
C16 C17 C18 123.5(4) . .
C9 C8 C7 117.8(5) . .
C9 C8 C12 120.8(5) . .
C7 C8 C12 121.4(5) . .
O3 C12 O4 122.3(5) . .
O3 C12 C8 120.4(5) . .
O4 C12 C8 117.3(5) . .
O3 C12 Tb1 62.2(3) . .
O4 C12 Tb1 60.4(3) . .
C8 C12 Tb1 171.9(4) . .
N2 C6 C7 122.1(5) . .
N2 C6 C5 114.8(5) . .
C7 C6 C5 123.1(5) . .
O2 C11 O1 127.3(5) . .
O2 C11 C3 115.9(5) . .
O1 C11 C3 116.7(5) . .
N1 C5 C4 120.4(5) . .
N1 C5 C6 116.3(5) . .
C4 C5 C6 123.2(5) . .
N2 C10 C9 123.1(5) . .
N2 C10 H10 118.5 . .
C9 C10 H10 118.5 . .
C15 C14 C13 119.4(5) . .
C15 C14 H14 120.3 . .
C13 C14 H14 120.3 . .
C2 C3 C4 118.5(5) . .
C2 C3 C11 121.5(5) . .
C4 C3 C11 119.9(5) . .
N4 C18 C19 121.0(5) . .
N4 C18 C17 115.9(4) . .
C19 C18 C17 123.1(4) . .
C21 C20 C19 118.1(5) . .
C21 C20 C24 120.6(5) . .
C19 C20 C24 121.1(5) . .
O9 C25 O10 119.1(5) . .
O9 C25 C26 120.6(5) . .
O10 C25 C26 120.3(6) . .
O9 C25 Tb1 56.1(3) . .
O10 C25 Tb1 63.0(3) . .
C26 C25 Tb1 176.4(5) . .
C3 C4 C5 120.3(5) . .
C3 C4 H4 119.8 . .
C5 C4 H4 119.8 . .
N3 C13 C14 122.3(5) . .
N3 C13 H13 118.9 . .
C14 C13 H13 118.9 . .
C6 C7 C8 119.5(5) . .
C6 C7 H7 120.2 . .
C8 C7 H7 120.2 . .
C25 C26 H26A 109.5 . .
C25 C26 H26B 109.5 . .
H26A C26 H26B 109.5 . .
C25 C26 H26C 109.5 . .
H26A C26 H26C 109.5 . .
H26B C26 H26C 109.5 . .
C24 O8 Tb1 143.2(3) . 1_565
O8 C24 O7 124.9(5) . .
O8 C24 C20 116.3(5) . .
O7 C24 C20 118.7(5) . .
C23 O6 Tb1 91.3(3) . .
C1 N1 C5 119.4(5) . .
C1 N1 Zn1 124.0(4) . 2_645
C5 N1 Zn1 116.5(3) . 2_645
N1 C1 C2 122.2(6) . .
N1 C1 H1 118.9 . .
C2 C1 H1 118.9 . .
Zn1 O11 H11A 111.9 . .
Zn1 O11 H11B 103.2 . .
H11A O11 H11B 99.0 . .
Tb1 O12 H12A 113.5 . .
Tb1 O12 H12B 107.2 . .
H12A O12 H12B 122.5 . .

loop_
_geom_bond_atom_site_label_1
_geom_bond_atom_site_label_2
_geom_bond_distance
_geom_bond_site_symmetry_2
Tb1 O8 2.341(4) 1_545
Tb1 O10 2.382(4) 3_666
Tb1 O9 2.418(4) .
Tb1 O12 2.419(4) .
Tb1 O5 2.443(4) .
Tb1 O4 2.455(4) .
Tb1 O6 2.481(4) .
Tb1 O3 2.497(4) .
Tb1 O10 2.567(4) .
Tb1 C23 2.808(5) .
Tb1 C12 2.821(6) .
Tb1 C25 2.881(6) .
Zn1 O11 2.088(4) .
Zn1 O1 2.100(4) 1_765
Zn1 N4 2.118(4) .
Zn1 N1 2.150(4) 2_655
Zn1 N2 2.179(4) 2_655
Zn1 N3 2.183(4) .
O10 C25 1.264(7) .
O10 Tb1 2.382(4) 3_666
C23 O6 1.259(6) .
C23 O5 1.262(6) .
C23 C15 1.495(7) .
N4 C22 1.330(6) .
N4 C18 1.353(6) .
C9 C10 1.375(8) .
C9 C8 1.389(7) .
C9 H9 0.9300 .
O1 C11 1.255(7) .
O1 Zn1 2.100(4) 1_345
N2 C10 1.335(7) .
N2 C6 1.346(7) .
N2 Zn1 2.179(4) 2_645
C16 C17 1.375(7) .
C16 C15 1.394(7) .
C16 H16 0.9300 .
O9 C25 1.248(7) .
C22 C21 1.376(7) .
C22 H22 0.9300 .
C19 C18 1.385(7) .
C19 C20 1.403(7) .
C19 H19 0.9300 .
C2 C3 1.373(8) .
C2 C1 1.387(8) .
C2 H2 0.9300 .
O3 C12 1.241(7) .
C15 C14 1.375(7) .
C21 C20 1.386(7) .
C21 H21 0.9300 .
N3 C17 1.343(6) .
N3 C13 1.350(6) .
O4 C12 1.257(7) .
C17 C18 1.494(7) .
C8 C7 1.391(7) .
C8 C12 1.502(8) .
C6 C7 1.385(8) .
C6 C5 1.508(7) .
C11 O2 1.237(7) .
C11 C3 1.520(7) .
C5 N1 1.343(7) .
C5 C4 1.392(7) .
C10 H10 0.9300 .
C14 C13 1.378(7) .
C14 H14 0.9300 .
C3 C4 1.380(7) .
C20 C24 1.499(7) .
C25 C26 1.487(8) .
C4 H4 0.9300 .
C13 H13 0.9300 .
C7 H7 0.9300 .
C26 H26A 0.9600 .
C26 H26B 0.9600 .
C26 H26C 0.9600 .
O8 C24 1.250(6) .
O8 Tb1 2.341(4) 1_565
O7 C24 1.265(6) .
N1 C1 1.337(7) .
N1 Zn1 2.150(4) 2_645
C1 H1 0.9300 .
O11 H11A 0.8656 .
O11 H11B 0.8494 .
O12 H12A 0.8331 .
O12 H12B 0.8618 .
